data_7220537
loop_
_publ_author_name
'Wang, Shu-Wen'
'Guo, Wei-Si'
'Wen, Li-Rong'
'Li, Ming'

_publ_section_title
;
 Yb(OTf)3 catalyzed [3+2] annulations of D&#x2212;A cyclopropanes with
 \b-oxodithioesters&#xFF1A;a regioselective synthesis of
 tetrahydrothiophenes
;
_journal_name_full 'RSC Adv.'
_journal_paper_doi 10.1039/C5RA06355H
_journal_year 2015
_chemical_formula_sum 'C22 H22 O5 S2'
_chemical_formula_weight 430.52
_chemical_name_systematic
; 
 ? 
;
_space_group_IT_number 15
_symmetry_cell_setting monoclinic
_symmetry_space_group_name_Hall '-I 2yc'
_symmetry_space_group_name_H-M 'I 1 2/c 1'
_atom_sites_solution_hydrogens geom
_atom_sites_solution_primary direct
_atom_sites_solution_secondary difmap
_audit_creation_method SHELXL-97
_audit_update_record
;
2014-12-25 deposited with the CCDC.
2015-05-21 downloaded from the CCDC.
;
_cell_angle_alpha 90.00
_cell_angle_beta 112.389(4)
_cell_angle_gamma 90.00
_cell_formula_units_Z 8
_cell_length_a 16.4871(5)
_cell_length_b 12.8345(3)
_cell_length_c 21.2978(7)
_cell_measurement_reflns_used 8391
_cell_measurement_temperature 100(2)
_cell_measurement_theta_max 73.7200
_cell_measurement_theta_min 4.2900
_cell_volume 4167.0(2)
_computing_cell_refinement
;
CrysAlisPro, Agilent Technologies,
Version 1.171.37.35 (release 13-08-2014 CrysAlis171 .NET)
(compiled Aug 13 2014,18:06:01)
;
_computing_data_collection
;
CrysAlisPro, Agilent Technologies,
Version 1.171.37.35 (release 13-08-2014 CrysAlis171 .NET)
(compiled Aug 13 2014,18:06:01)
;
_computing_data_reduction
;
CrysAlisPro, Agilent Technologies,
Version 1.171.37.35 (release 13-08-2014 CrysAlis171 .NET)
(compiled Aug 13 2014,18:06:01)
;
_computing_molecular_graphics 'SHELXL-97 (Sheldrick, 1997)'
_computing_publication_material 'SHELXL-97 (Sheldrick, 1997)'
_computing_structure_refinement 'SHELXL-97 (Sheldrick, 1997)'
_computing_structure_solution 'SHELXS-97 (Sheldrick, 1990)'
_diffrn_ambient_temperature 100(2)
_diffrn_detector_area_resol_mean 10.3376
_diffrn_measured_fraction_theta_full 0.968
_diffrn_measured_fraction_theta_max 0.968
_diffrn_measurement_device_type 'SuperNova, Dual, Cu at zero, AtlasS2'
_diffrn_radiation_monochromator mirror
_diffrn_radiation_source 'fine-focus sealed tube'
_diffrn_radiation_type MoK\a
_diffrn_radiation_wavelength 0.71000
_diffrn_reflns_av_R_equivalents 0.0239
_diffrn_reflns_av_sigmaI/netI 0.0200
_diffrn_reflns_limit_h_max 20
_diffrn_reflns_limit_h_min -17
_diffrn_reflns_limit_k_max 13
_diffrn_reflns_limit_k_min -16
_diffrn_reflns_limit_l_max 26
_diffrn_reflns_limit_l_min -26
_diffrn_reflns_number 11485
_diffrn_reflns_theta_full 26.42
_diffrn_reflns_theta_max 26.42
_diffrn_reflns_theta_min 1.89
_exptl_absorpt_coefficient_mu 0.287
_exptl_absorpt_correction_T_max 1.00000
_exptl_absorpt_correction_T_min 0.78969
_exptl_absorpt_correction_type multi-scan
_exptl_absorpt_process_details
;
CrysAlisPro, Agilent Technologies,
Version 1.171.37.35 (release 13-08-2014 CrysAlis171 .NET)
(compiled Aug 13 2014,18:06:01)
Empirical absorption correction using spherical harmonics,
 implemented in SCALE3 ABSPACK scaling algorithm.
;
_exptl_crystal_colour colorless
_exptl_crystal_density_diffrn 1.372
_exptl_crystal_density_method 'not measured'
_exptl_crystal_description block
_exptl_crystal_F_000 1808
_exptl_crystal_size_max 0.12
_exptl_crystal_size_mid 0.12
_exptl_crystal_size_min 0.12
_refine_diff_density_max 0.864
_refine_diff_density_min -0.422
_refine_diff_density_rms 0.072
_refine_ls_extinction_method none
_refine_ls_goodness_of_fit_ref 1.109
_refine_ls_hydrogen_treatment mixed
_refine_ls_matrix_type full
_refine_ls_number_parameters 264
_refine_ls_number_reflns 4170
_refine_ls_number_restraints 0
_refine_ls_restrained_S_all 1.109
_refine_ls_R_factor_all 0.0529
_refine_ls_R_factor_gt 0.0521
_refine_ls_shift/su_max 0.000
_refine_ls_shift/su_mean 0.000
_refine_ls_structure_factor_coef Fsqd
_refine_ls_weighting_details 'calc w=1/[\s^2^(Fo^2^)+(0.0440P)^2^+15.3220P] where P=(Fo^2^+2Fc^2^)/3'
_refine_ls_weighting_scheme calc
_refine_ls_wR_factor_gt 0.1233
_refine_ls_wR_factor_ref 0.1239
_reflns_number_gt 4077
_reflns_number_total 4170
_reflns_threshold_expression >2sigma(I)
_cod_data_source_file c5ra06355h2.cif
_cod_data_source_block a
_cod_depositor_comments
;
The following automatic conversions were performed:

'_symmetry_cell_setting' value 'Monoclinic' changed to 'monoclinic'
according to
/usr/data/users/saulius/crontab/automatic-downloads/rss-feeds/RSC/lib/dictionaries/cif_core.dic
dictionary named 'cif_core.dic' version 2.4.2 from 2011-04-26.

Automatic conversion script
Id: cif_fix_values 3271 2015-04-21 07:52:19Z andrius 
;
_cod_original_sg_symbol_H-M I2/c
_cod_database_code 7220537

loop_
_symmetry_equiv_pos_as_xyz
'x, y, z'
'-x, y, -z+1/2'
'x+1/2, y+1/2, z+1/2'
'-x+1/2, y+1/2, -z+1'
'-x, -y, -z'
'x, -y, z-1/2'
'-x+1/2, -y+1/2, -z+1/2'
'x+1/2, -y+1/2, z'

loop_
_atom_site_label
_atom_site_type_symbol
_atom_site_fract_x
_atom_site_fract_y
_atom_site_fract_z
_atom_site_U_iso_or_equiv
_atom_site_adp_type
_atom_site_occupancy
_atom_site_symmetry_multiplicity
_atom_site_calc_flag
_atom_site_refinement_flags
S1 S 0.13265(4) 0.69751(4) 0.27041(3) 0.01714(15) Uani 1 1 d .
S2 S 0.21669(4) 0.45024(5) 0.50940(3) 0.02179(16) Uani 1 1 d .
O1 O 0.26452(12) 0.57268(13) 0.16672(9) 0.0228(4) Uani 1 1 d .
O2 O 0.25571(10) 0.42711(12) 0.22224(8) 0.0175(3) Uani 1 1 d .
O3 O 0.01813(11) 0.40875(14) 0.17369(9) 0.0234(4) Uani 1 1 d .
O4 O 0.08454(11) 0.41516(14) 0.09872(8) 0.0225(4) Uani 1 1 d .
O5 O 0.15753(11) 0.60351(13) 0.39549(8) 0.0211(4) Uani 1 1 d .
C1 C -0.00061(18) 1.0118(2) 0.09322(13) 0.0277(6) Uani 1 1 d .
H1 H -0.0297 1.0733 0.0713 0.033 Uiso 1 1 calc R
C2 C -0.03965(17) 0.9460(2) 0.12547(14) 0.0274(6) Uani 1 1 d .
H2 H -0.0957 0.9625 0.1258 0.033 Uiso 1 1 calc R
C3 C 0.00383(17) 0.8553(2) 0.15748(13) 0.0249(5) Uani 1 1 d .
H3 H -0.0228 0.8103 0.1795 0.030 Uiso 1 1 calc R
C4 C 0.08534(17) 0.83092(19) 0.15713(12) 0.0219(5) Uani 1 1 d .
C5 C 0.12356(16) 0.8968(2) 0.12528(13) 0.0234(5) Uani 1 1 d .
H5 H 0.1797 0.8805 0.1252 0.028 Uiso 1 1 calc R
C6 C 0.08093(18) 0.9866(2) 0.09337(14) 0.0281(6) Uani 1 1 d .
H6 H 0.1080 1.0311 0.0714 0.034 Uiso 1 1 calc R
C7 C 0.13282(15) 0.7299(2) 0.18622(12) 0.0215(5) Uani 1 1 d .
H7 H 0.1950 0.7362 0.1902 0.026 Uiso 1 1 calc R
C8 C 0.13699(14) 0.56368(18) 0.25830(11) 0.0166(4) Uani 1 1 d .
C9 C 0.13106(15) 0.53837(18) 0.18625(11) 0.0165(5) Uani 1 1 d .
C10 C 0.09215(16) 0.63518(18) 0.14312(12) 0.0201(5) Uani 1 1 d .
H10A H 0.1057 0.6348 0.1016 0.024 Uiso 1 1 calc R
H10B H 0.0276 0.6362 0.1294 0.024 Uiso 1 1 calc R
C11 C 0.22440(15) 0.51635(17) 0.18951(11) 0.0164(5) Uani 1 1 d .
C12 C 0.34558(15) 0.40264(19) 0.23085(13) 0.0212(5) Uani 1 1 d .
H12A H 0.3854 0.4602 0.2546 0.025 Uiso 1 1 calc R
H12B H 0.3497 0.3920 0.1861 0.025 Uiso 1 1 calc R
C13 C 0.37010(17) 0.3045(2) 0.27231(14) 0.0268(6) Uani 1 1 d .
H13A H 0.3291 0.2487 0.2488 0.040 Uiso 1 1 calc R
H13B H 0.3673 0.3167 0.3169 0.040 Uiso 1 1 calc R
H13C H 0.4298 0.2840 0.2783 0.040 Uiso 1 1 calc R
C14 C 0.07132(15) 0.44551(18) 0.15442(11) 0.0179(5) Uani 1 1 d .
C15 C 0.02582(16) 0.3344(2) 0.05742(12) 0.0238(5) Uani 1 1 d .
H15A H -0.0287 0.3663 0.0249 0.029 Uiso 1 1 calc R
H15B H 0.0099 0.2854 0.0868 0.029 Uiso 1 1 calc R
C16 C 0.07310(17) 0.2778(2) 0.01990(13) 0.0253(5) Uani 1 1 d .
H16A H 0.0338 0.2261 -0.0105 0.038 Uiso 1 1 calc R
H16B H 0.1247 0.2426 0.0525 0.038 Uiso 1 1 calc R
H16C H 0.0917 0.3277 -0.0068 0.038 Uiso 1 1 calc R
C17 C 0.14750(16) 0.49026(19) 0.30571(12) 0.0198(5) Uani 1 1 d .
H17 H 0.1458 0.4192 0.2927 0.024 Uiso 1 1 calc R
C18 C 0.16137(14) 0.51363(18) 0.37588(12) 0.0174(5) Uani 1 1 d .
C19 C 0.18388(14) 0.42513(18) 0.42366(11) 0.0163(4) Uani 1 1 d .
C20 C 0.23063(16) 0.3206(2) 0.52828(12) 0.0223(5) Uani 1 1 d .
H20 H 0.2508 0.2938 0.5732 0.027 Uiso 1 1 calc R
C21 C 0.20977(16) 0.2599(2) 0.47203(13) 0.0235(5) Uani 1 1 d .
H21 H 0.2130 0.1860 0.4735 0.028 Uiso 1 1 calc R
C22 C 0.18256(16) 0.3182(2) 0.41063(12) 0.0226(5) Uani 1 1 d .
H22 H 0.1657 0.2885 0.3666 0.027 Uiso 1 1 calc R

loop_
_atom_site_aniso_label
_atom_site_aniso_U_11
_atom_site_aniso_U_22
_atom_site_aniso_U_33
_atom_site_aniso_U_23
_atom_site_aniso_U_13
_atom_site_aniso_U_12
S1 0.0235(3) 0.0137(3) 0.0151(3) -0.0001(2) 0.0083(2) 0.0023(2)
S2 0.0269(3) 0.0216(3) 0.0148(3) 0.0005(2) 0.0057(2) -0.0012(2)
O1 0.0275(9) 0.0197(9) 0.0247(9) 0.0033(7) 0.0138(7) -0.0011(7)
O2 0.0164(8) 0.0145(8) 0.0217(8) 0.0041(6) 0.0073(6) 0.0028(6)
O3 0.0185(8) 0.0300(10) 0.0216(8) -0.0054(7) 0.0074(7) -0.0027(7)
O4 0.0251(9) 0.0265(9) 0.0171(8) -0.0086(7) 0.0093(7) -0.0071(7)
O5 0.0282(9) 0.0163(8) 0.0192(8) -0.0021(7) 0.0097(7) 0.0015(7)
C1 0.0346(14) 0.0199(13) 0.0226(13) 0.0034(10) 0.0042(11) 0.0086(11)
C2 0.0184(12) 0.0332(14) 0.0286(13) -0.0090(11) 0.0066(10) 0.0014(10)
C3 0.0291(13) 0.0227(12) 0.0260(13) -0.0014(10) 0.0139(10) -0.0045(10)
C4 0.0283(13) 0.0183(12) 0.0169(11) -0.0011(9) 0.0062(10) 0.0020(10)
C5 0.0183(11) 0.0243(13) 0.0255(12) -0.0026(10) 0.0061(10) 0.0004(10)
C6 0.0346(14) 0.0199(13) 0.0329(14) 0.0017(11) 0.0163(12) -0.0037(11)
C7 0.0180(11) 0.0244(13) 0.0209(12) -0.0001(10) 0.0063(9) -0.0004(10)
C8 0.0138(10) 0.0196(11) 0.0151(11) -0.0008(9) 0.0042(8) 0.0013(9)
C9 0.0182(11) 0.0158(11) 0.0137(10) 0.0002(9) 0.0042(8) 0.0024(9)
C10 0.0233(12) 0.0177(11) 0.0168(11) 0.0024(9) 0.0050(9) 0.0041(9)
C11 0.0208(11) 0.0136(11) 0.0133(10) -0.0016(8) 0.0047(9) -0.0001(9)
C12 0.0160(11) 0.0207(12) 0.0270(12) 0.0014(10) 0.0082(9) 0.0014(9)
C13 0.0241(13) 0.0224(13) 0.0329(14) 0.0039(11) 0.0097(11) 0.0043(10)
C14 0.0176(11) 0.0173(11) 0.0153(11) -0.0008(9) 0.0026(9) 0.0043(9)
C15 0.0181(11) 0.0294(13) 0.0199(12) -0.0097(10) 0.0029(9) -0.0046(10)
C16 0.0270(13) 0.0266(13) 0.0213(12) -0.0058(10) 0.0083(10) 0.0001(10)
C17 0.0247(12) 0.0165(11) 0.0180(11) -0.0016(9) 0.0078(9) 0.0028(9)
C18 0.0153(10) 0.0192(12) 0.0172(11) 0.0011(9) 0.0056(8) 0.0006(9)
C19 0.0149(10) 0.0188(11) 0.0147(10) 0.0002(9) 0.0052(8) 0.0005(9)
C20 0.0227(12) 0.0254(13) 0.0181(11) 0.0048(10) 0.0071(9) 0.0035(10)
C21 0.0276(13) 0.0204(12) 0.0239(12) 0.0032(10) 0.0114(10) 0.0055(10)
C22 0.0248(12) 0.0257(13) 0.0181(11) 0.0089(10) 0.0089(10) 0.0060(10)

loop_
_atom_type_symbol
_atom_type_description
_atom_type_scat_dispersion_real
_atom_type_scat_dispersion_imag
_atom_type_scat_source
C C 0.0033 0.0016 'International Tables Vol C Tables 4.2.6.8 and 6.1.1.4'
H H 0.0000 0.0000 'International Tables Vol C Tables 4.2.6.8 and 6.1.1.4'
O O 0.0106 0.0060 'International Tables Vol C Tables 4.2.6.8 and 6.1.1.4'
S S 0.1246 0.1234 'International Tables Vol C Tables 4.2.6.8 and 6.1.1.4'

loop_
_geom_angle_atom_site_label_1
_geom_angle_atom_site_label_2
_geom_angle_atom_site_label_3
_geom_angle
C8 S1 C7 93.62(11)
C20 S2 C19 91.55(12)
C11 O2 C12 114.99(18)
C14 O4 C15 116.37(19)
C6 C1 C2 119.3(2)
C1 C2 C3 119.8(2)
C4 C3 C2 120.3(2)
C5 C4 C3 119.4(2)
C5 C4 C7 117.6(2)
C3 C4 C7 122.8(2)
C4 C5 C6 120.7(2)
C1 C6 C5 120.5(2)
C10 C7 C4 113.4(2)
C10 C7 S1 104.10(16)
C4 C7 S1 113.47(17)
C17 C8 C9 123.0(2)
C17 C8 S1 125.52(18)
C9 C8 S1 111.48(16)
C14 C9 C10 108.30(18)
C14 C9 C8 113.13(19)
C10 C9 C8 106.27(18)
C14 C9 C11 109.91(18)
C10 C9 C11 111.03(19)
C8 C9 C11 108.17(18)
C7 C10 C9 107.43(19)
O1 C11 O2 124.3(2)
O1 C11 C9 124.5(2)
O2 C11 C9 111.18(19)
O2 C12 C13 106.73(19)
O3 C14 O4 125.1(2)
O3 C14 C9 125.9(2)
O4 C14 C9 108.88(19)
O4 C15 C16 107.8(2)
C8 C17 C18 123.5(2)
O5 C18 C17 122.1(2)
O5 C18 C19 121.1(2)
C17 C18 C19 116.7(2)
C22 C19 C18 129.6(2)
C22 C19 S2 111.60(17)
C18 C19 S2 118.77(17)
C21 C20 S2 112.64(19)
C20 C21 C22 113.2(2)
C19 C22 C21 111.0(2)

loop_
_geom_bond_atom_site_label_1
_geom_bond_atom_site_label_2
_geom_bond_distance
S1 C8 1.742(2)
S1 C7 1.842(3)
S2 C20 1.706(3)
S2 C19 1.726(2)
O1 C11 1.200(3)
O2 C11 1.338(3)
O2 C12 1.456(3)
O3 C14 1.198(3)
O4 C14 1.343(3)
O4 C15 1.461(3)
O5 C18 1.237(3)
C1 C6 1.381(4)
C1 C2 1.391(4)
C2 C3 1.400(4)
C3 C4 1.383(4)
C4 C5 1.378(4)
C4 C7 1.519(3)
C5 C6 1.385(4)
C7 C10 1.517(3)
C8 C17 1.343(3)
C8 C9 1.535(3)
C9 C14 1.530(3)
C9 C10 1.533(3)
C9 C11 1.540(3)
C12 C13 1.503(3)
C15 C16 1.500(3)
C17 C18 1.454(3)
C18 C19 1.475(3)
C19 C22 1.398(3)
C20 C21 1.359(4)
C21 C22 1.423(3)
